data_7125700
loop_
_publ_author_name
'Tsoureas, Nikolaos'
'Mansikkam\"aki, Akseli'
'Layfield, Richard A.'

_publ_section_title
;
 Uranium(iv) cyclobutadienyl sandwich compounds: synthesis, structure and
 chemical bonding.
;
_journal_issue 6
_journal_name_full 'Chemical communications (Cambridge, England)'
_journal_page_first 944
_journal_page_last 947
_journal_paper_doi 10.1039/c9cc09018e
_journal_volume 56
_journal_year 2020
_chemical_formula_moiety 'C16 H48 B3 Si4 U, C16 H31 Na O8'
_chemical_formula_sum 'C32 H79 B3 Na O8 Si4 U'
_chemical_formula_weight 997.76
_chemical_name_systematic 1
_chemical_properties_physical Air-sensitive,Moisture-sensitive,Oxygen-sensitive
_space_group_crystal_system monoclinic
_space_group_IT_number 14
_space_group_name_Hall '-P 2yn'
_space_group_name_H-M_alt 'P 1 21/n 1'
_atom_sites_solution_hydrogens mixed
_audit_creation_date 2019-07-09
_audit_creation_method
;
Olex2 1.2
(compiled 2018.05.29 svn.r3508 for OlexSys, GUI svn.r5506)
;
_audit_update_record
;
2019-12-10 deposited with the CCDC.	2019-12-11 downloaded from the CCDC.
;
_cell_angle_alpha 90
_cell_angle_beta 108.8680(10)
_cell_angle_gamma 90
_cell_formula_units_Z 4
_cell_length_a 17.3922(2)
_cell_length_b 14.5028(2)
_cell_length_c 20.3353(2)
_cell_measurement_reflns_used 11683
_cell_measurement_temperature 100.00(10)
_cell_measurement_theta_max 71.1830
_cell_measurement_theta_min 4.0580
_cell_volume 4853.67(10)
_computing_cell_refinement 'CrysAlisPro 1.171.39.46 (Rigaku OD, 2018)'
_computing_data_collection 'CrysAlisPro 1.171.39.46 (Rigaku OD, 2018)'
_computing_data_reduction 'CrysAlisPro 1.171.39.46 (Rigaku OD, 2018)'
_computing_molecular_graphics 'Olex2 (Dolomanov et al., 2009)'
_computing_publication_material 'Olex2 (Dolomanov et al., 2009)'
_computing_structure_refinement 'ShelXL (Sheldrick, 2015)'
_computing_structure_solution 'ShelXT (Sheldrick, 2015)'
_diffrn_ambient_environment N~2~
_diffrn_ambient_temperature 100.00(10)
_diffrn_detector 'CCD plate'
_diffrn_detector_area_resol_mean 16.1033
_diffrn_detector_type Eos
_diffrn_measured_fraction_theta_full 0.998
_diffrn_measured_fraction_theta_max 0.995
_diffrn_measurement_details
;
List of Runs (angles in degrees, time in seconds):

  # Type    Start    End  Width  t~exp~   \w     \q     \k     \f   Frames
#--------------------------------------------------------------------------
  1  \w    -32.00  56.00   1.00   12.50    --   36.75 -38.00 120.00   88
  2  \w    -31.00  63.00   1.00   12.50    --   36.75 -77.00  30.00   94
  3  \w     35.00 109.00   1.00   12.50    --   36.75 178.00  60.00   74
  4  \w     36.00 145.00   1.00   25.00    --  107.00 -15.00 -90.00  109
  5  \w     38.00  84.00   1.00   25.00    --  107.00 -95.00 -60.00   46
  6  \w     39.00 124.00   1.00   25.00    --  107.00 -45.00  90.00   85
  7  \w     40.00 125.00   1.00   25.00    --  107.00 -61.00  30.00   85
  8  \w     39.00 124.00   1.00   25.00    --  107.00 -45.00 -90.00   85
  9  \w     36.00 145.00   1.00   25.00    --  107.00 -15.00  60.00  109
 10  \w     86.00 177.00   1.00   25.00    --  107.00  30.00 -60.00   91
 11  \w     10.00 104.00   1.00   12.50    --   36.75  77.00-120.00   94
 12  \w     10.00 104.00   1.00   12.50    --   36.75  77.00  90.00   94
;
_diffrn_measurement_device 'four-circle diffractometer'
_diffrn_measurement_device_type 'Xcalibur, Eos, Gemini ultra'
_diffrn_measurement_method '\w scans'
_diffrn_orient_matrix_type 'CrysAlisPro convention (1999,Acta A55,543-557)'
_diffrn_orient_matrix_UB_11 -0.0284733000
_diffrn_orient_matrix_UB_12 0.0483643000
_diffrn_orient_matrix_UB_13 0.0555321000
_diffrn_orient_matrix_UB_21 0.0667315000
_diffrn_orient_matrix_UB_22 -0.0503447000
_diffrn_orient_matrix_UB_23 0.0576814000
_diffrn_orient_matrix_UB_31 0.0590990000
_diffrn_orient_matrix_UB_32 0.0800062000
_diffrn_orient_matrix_UB_33 0.0026085000
_diffrn_radiation_monochromator mirror
_diffrn_radiation_probe x-ray
_diffrn_radiation_type CuK\a
_diffrn_radiation_wavelength 1.54184
_diffrn_reflns_av_R_equivalents 0.0376
_diffrn_reflns_av_unetI/netI 0.0457
_diffrn_reflns_Laue_measured_fraction_full 0.998
_diffrn_reflns_Laue_measured_fraction_max 0.995
_diffrn_reflns_limit_h_max 21
_diffrn_reflns_limit_h_min -16
_diffrn_reflns_limit_k_max 17
_diffrn_reflns_limit_k_min -15
_diffrn_reflns_limit_l_max 24
_diffrn_reflns_limit_l_min -24
_diffrn_reflns_number 23145
_diffrn_reflns_point_group_measured_fraction_full 0.998
_diffrn_reflns_point_group_measured_fraction_max 0.995
_diffrn_reflns_theta_full 67.684
_diffrn_reflns_theta_max 70.075
_diffrn_reflns_theta_min 3.817
_diffrn_source 'fine-focus sealed X-ray tube'
_diffrn_source_type 'Enhance Ultra (Cu) X-ray Source'
_exptl_absorpt_coefficient_mu 10.755
_exptl_absorpt_correction_T_max 1.00000
_exptl_absorpt_correction_T_min 0.30155
_exptl_absorpt_correction_type multi-scan
_exptl_absorpt_process_details
;
CrysAlisPro 1.171.39.46 (Rigaku Oxford Diffraction, 2018)
Empirical absorption correction using spherical harmonics,
 implemented in SCALE3 ABSPACK scaling algorithm.
;
_exptl_crystal_colour 'light bronze'
_exptl_crystal_density_diffrn 1.365
_exptl_crystal_description plate
_exptl_crystal_F_000 2036
_exptl_crystal_recrystallization_method 'Re-crystallisation from solvent: THF/Dioxane'
_exptl_crystal_size_max 0.2
_exptl_crystal_size_mid 0.15
_exptl_crystal_size_min 0.01
_refine_diff_density_max 2.001
_refine_diff_density_min -0.970
_refine_diff_density_rms 0.132
_refine_ls_extinction_method none
_refine_ls_goodness_of_fit_ref 1.026
_refine_ls_hydrogen_treatment mixed
_refine_ls_matrix_type full
_refine_ls_number_parameters 503
_refine_ls_number_reflns 9180
_refine_ls_number_restraints 23
_refine_ls_restrained_S_all 1.059
_refine_ls_R_factor_all 0.0412
_refine_ls_R_factor_gt 0.0359
_refine_ls_shift/su_max 0.001
_refine_ls_shift/su_mean 0.000
_refine_ls_structure_factor_coef Fsqd
_refine_ls_weighting_details 'w=1/[\s^2^(Fo^2^)+(0.0529P)^2^+6.5672P] where P=(Fo^2^+2Fc^2^)/3'
_refine_ls_weighting_scheme calc
_refine_ls_wR_factor_gt 0.0910
_refine_ls_wR_factor_ref 0.0960
_reflns_Friedel_coverage 0.000
_reflns_number_gt 8191
_reflns_number_total 9180
_reflns_threshold_expression 'I > 2\s(I)'
_cod_data_source_file c9cc09018e2.cif
_cod_data_source_block 1
_cod_depositor_comments 'Adding full bibliography for 7125700--7125702.cif.'
_cod_database_code 7125700
_shelx_shelxl_version_number 2014/7
_chemical_oxdiff_formula 'B3 C34 Na1 O8 Si4 U1 H32 '
_shelx_space_group_comment
;
The symmetry employed for this shelxl refinement is uniquely defined
by the following loop, which should always be used as a source of
symmetry information in preference to the above space-group names.
They are only intended as comments.
;
_shelx_estimated_absorpt_t_max 0.900
_shelx_estimated_absorpt_t_min 0.222
_reflns_odcompleteness_completeness 99.46
_reflns_odcompleteness_iscentric 1
_reflns_odcompleteness_theta 69.95
_olex2_refinement_description
;
1. Fixed Uiso
 At 1.2 times of:
  All C(H) groups, All C(H,H) groups
 At 1.5 times of:
  All C(H,H,H) groups
2. Restrained distances
 C18A-C17A
 1.55 with sigma of 0.02
 C19A-C20A
 1.55 with sigma of 0.02
 C22A-C21A
 1.55 with sigma of 0.02
 C24A-C23A
 1.55 with sigma of 0.02
 O7-C17A
 1.42 with sigma of 0.02
 O7-C24A
 1.42 with sigma of 0.02
 O8-C23A
 1.42 with sigma of 0.02
 O8-C22A
 1.42 with sigma of 0.02
 O5-C21A
 1.42 with sigma of 0.02
 O5-C20A
 1.42 with sigma of 0.02
 O6-C18A
 1.42 with sigma of 0.02
 C22A-C21A \\sim C22B-C21B
 with sigma of 0.02
 C18A-C17A \\sim C18B-C17B
 with sigma of 0.02
 C19A-C20A \\sim C19B-C20B
 with sigma of 0.02
 C24A-C23A \\sim C24B-C23B
 with sigma of 0.02
 O7-C17A \\sim O7-C17B
 with sigma of 0.02
 O7-C24A \\sim O7-C24B
 with sigma of 0.02
 O8-C23A \\sim O8-C23B
 with sigma of 0.02
 O8-C22A \\sim O8-C22B
 with sigma of 0.02
 O6-C18A \\sim O6-C18B
 with sigma of 0.02
 C19B-C18B \\sim C19A-C18A
 with sigma of 0.02
 O5-C21A \\sim O5-C21B
 with sigma of 0.02
 C21A-C22A \\sim C21B-C22B
 with sigma of 0.02
 C21A-C20A \\sim C21B-C20B
 with sigma of 0.02
3. Uiso/Uaniso restraints and constraints
Uanis(C20A) = Uanis(C20B)
Uanis(C19A) = Uanis(C18A)
Uanis(C19B) = Uanis(C18B)
Uanis(C18A) = Uanis(C17A)
Uanis(C18B) = Uanis(C17B)
Uanis(C18A) = Uanis(C24A)
Uanis(C18B) = Uanis(C24B)
Uanis(C23B) = Uanis(C23A)
Uanis(C19A) = Uanis(C20A)
Uanis(C19A) = Uanis(C22A)
Uanis(C19B) = Uanis(C22B)
Uanis(C21B) = Uanis(C21A)
4. Others
 Sof(C22B)=Sof(H22C)=Sof(H22D)=Sof(C20B)=Sof(H20C)=Sof(H20D)=Sof(C21B)=
 Sof(H21C)=Sof(H21D)=Sof(C19B)=Sof(H19C)=Sof(H19D)=Sof(C23B)=Sof(H23C)=
 Sof(H23D)=Sof(C18B)=Sof(H18C)=Sof(H18D)=Sof(C17B)=Sof(H17C)=Sof(H17D)=
 Sof(C24B)=Sof(H24C)=Sof(H24D)=1-FVAR(1)
 Sof(C22A)=Sof(H22A)=Sof(H22B)=Sof(C20A)=Sof(H20A)=Sof(H20B)=Sof(C21A)=
 Sof(H21A)=Sof(H21B)=Sof(C19A)=Sof(H19A)=Sof(H19B)=Sof(C23A)=Sof(H23A)=
 Sof(H23B)=Sof(C18A)=Sof(H18A)=Sof(H18B)=Sof(C17A)=Sof(H17A)=Sof(H17B)=
 Sof(C24A)=Sof(H24A)=Sof(H24B)=FVAR(1)
5.a Secondary CH2 refined with riding coordinates:
 C27(H27A,H27B), C28(H28A,H28B), C29(H29A,H29B), C25(H25A,H25B), C30(H30A,
 H30B), C31(H31A,H31B), C26(H26A,H26B), C22A(H22A,H22B), C20A(H20A,H20B),
 C21A(H21A,H21B), C19A(H19A,H19B), C23A(H23A,H23B), C18A(H18A,H18B), C17A(H17A,
 H17B), C24A(H24A,H24B), C22B(H22C,H22D), C20B(H20C,H20D), C21B(H21C,H21D),
 C19B(H19C,H19D), C23B(H23C,H23D), C18B(H18C,H18D), C17B(H17C,H17D), C24B(H24C,
 H24D)
5.b Aromatic/amide H refined with riding coordinates:
 C32(H32)
5.c Idealised Me refined as rotating group:
 C5(H5A,H5B,H5C), C10(H10A,H10B,H10C), C16(H16A,H16B,H16C), C7(H7A,H7B,H7C),
 C12(H12A,H12B,H12C), C8(H8A,H8B,H8C), C11(H11A,H11B,H11C), C15(H15A,H15B,H15C),
  C9(H9A,H9B,H9C), C13(H13A,H13B,H13C), C14(H14A,H14B,H14C), C6(H6A,H6B,H6C)
;
_olex2_submission_special_instructions 'No special instructions were received'
_oxdiff_exptl_absorpt_empirical_details
;
Empirical correction (ABSPACK) includes:
- Absorption correction using spherical harmonics
- Frame scaling
;
_oxdiff_exptl_absorpt_empirical_full_max 2.923
_oxdiff_exptl_absorpt_empirical_full_min 0.645

loop_
_space_group_symop_operation_xyz
'x, y, z'
'-x+1/2, y+1/2, -z+1/2'
'-x, -y, -z'
'x-1/2, -y-1/2, z-1/2'

loop_
_atom_site_label
_atom_site_type_symbol
_atom_site_fract_x
_atom_site_fract_y
_atom_site_fract_z
_atom_site_U_iso_or_equiv
_atom_site_adp_type
_atom_site_occupancy
_atom_site_site_symmetry_order
_atom_site_calc_flag
_atom_site_refinement_flags_posn
_atom_site_refinement_flags_occupancy
_atom_site_disorder_assembly
_atom_site_disorder_group
U1 U 0.41013(2) 0.36998(2) 0.61121(2) 0.02005(6) Uani 1 1 d . . . .
Si2 Si 0.21442(8) 0.21572(10) 0.53947(7) 0.0288(3) Uani 1 1 d . . . .
Si1 Si 0.26342(8) 0.33365(10) 0.72616(7) 0.0293(3) Uani 1 1 d . . . .
Si4 Si 0.48398(8) 0.22072(10) 0.78715(7) 0.0281(3) Uani 1 1 d . . . .
Si3 Si 0.43563(9) 0.09895(10) 0.59966(8) 0.0326(3) Uani 1 1 d . . . .
Na1 Na 0.83978(10) 0.25147(12) 0.63474(9) 0.0250(4) Uani 1 1 d . . . .
O3 O 0.7670(2) 0.1453(3) 0.6878(2) 0.0406(9) Uani 1 1 d . . . .
O1 O 0.9839(2) 0.2456(3) 0.7058(2) 0.0456(10) Uani 1 1 d . . . .
O2 O 0.8927(2) 0.0964(3) 0.6356(2) 0.0415(9) Uani 1 1 d . . . .
O5 O 0.7294(3) 0.2022(3) 0.5280(2) 0.0639(15) Uani 1 1 d D . . .
O4 O 0.8599(3) 0.2964(3) 0.7573(2) 0.0424(9) Uani 1 1 d . . . .
O8 O 0.8856(3) 0.2591(3) 0.5326(2) 0.0586(13) Uani 1 1 d D . . .
O6 O 0.7255(3) 0.3516(4) 0.6108(2) 0.0617(15) Uani 1 1 d D . . .
O7 O 0.8783(3) 0.4100(4) 0.6163(2) 0.0654(15) Uani 1 1 d D . . .
C3 C 0.3110(3) 0.2422(3) 0.6091(2) 0.0253(10) Uani 1 1 d . . . .
C1 C 0.4100(3) 0.2446(3) 0.6995(2) 0.0229(9) Uani 1 1 d . . . .
C2 C 0.3923(3) 0.2004(3) 0.6313(2) 0.0234(9) Uani 1 1 d . . . .
C5 C 0.2483(3) 0.2392(4) 0.7836(3) 0.0347(12) Uani 1 1 d . . . .
H5A H 0.2244 0.1854 0.7553 0.052 Uiso 1 1 calc GR . . .
H5B H 0.2117 0.2607 0.8083 0.052 Uiso 1 1 calc GR . . .
H5C H 0.3008 0.2223 0.8174 0.052 Uiso 1 1 calc GR . . .
C27 C 0.7951(4) 0.2553(4) 0.7765(3) 0.0406(13) Uani 1 1 d . . . .
H27A H 0.7435 0.2869 0.7513 0.049 Uiso 1 1 calc R . . .
H27B H 0.8056 0.2645 0.8269 0.049 Uiso 1 1 calc R . . .
C4 C 0.3290(3) 0.2862(3) 0.6777(2) 0.0248(10) Uani 1 1 d . . . .
C28 C 0.7858(4) 0.1531(4) 0.7604(3) 0.0417(14) Uani 1 1 d . . . .
H28A H 0.8370 0.1201 0.7847 0.050 Uiso 1 1 calc R . . .
H28B H 0.7417 0.1267 0.7754 0.050 Uiso 1 1 calc R . . .
C29 C 0.7772(3) 0.0537(4) 0.6650(3) 0.0395(13) Uani 1 1 d . . . .
H29A H 0.7454 0.0473 0.6151 0.047 Uiso 1 1 calc R . . .
H29B H 0.7560 0.0085 0.6913 0.047 Uiso 1 1 calc R . . .
C25 C 0.9979(4) 0.3014(5) 0.7668(3) 0.0455(14) Uani 1 1 d . . . .
H25A H 0.9930 0.3673 0.7532 0.055 Uiso 1 1 calc R . . .
H25B H 1.0539 0.2909 0.7983 0.055 Uiso 1 1 calc R . . .
C10 C 0.5934(3) 0.2222(4) 0.7920(3) 0.0365(12) Uani 1 1 d . . . .
H10A H 0.5992 0.1921 0.7508 0.055 Uiso 1 1 calc GR . . .
H10B H 0.6260 0.1892 0.8338 0.055 Uiso 1 1 calc GR . . .
H10C H 0.6122 0.2862 0.7941 0.055 Uiso 1 1 calc GR . . .
C30 C 0.8661(4) 0.0330(4) 0.6756(3) 0.0475(15) Uani 1 1 d . . . .
H30A H 0.8986 0.0392 0.7253 0.057 Uiso 1 1 calc R . . .
H30B H 0.8721 -0.0308 0.6605 0.057 Uiso 1 1 calc R . . .
C16 C 0.1545(3) 0.3215(4) 0.5031(3) 0.0399(13) Uani 1 1 d . . . .
H16A H 0.1654 0.3690 0.5392 0.060 Uiso 1 1 calc GR . . .
H16B H 0.0965 0.3065 0.4870 0.060 Uiso 1 1 calc GR . . .
H16C H 0.1703 0.3444 0.4640 0.060 Uiso 1 1 calc GR . . .
C7 C 0.3019(4) 0.4388(4) 0.7807(3) 0.0411(13) Uani 1 1 d . . . .
H7A H 0.2757 0.4434 0.8166 0.062 Uiso 1 1 calc GR . . .
H7B H 0.2893 0.4938 0.7512 0.062 Uiso 1 1 calc GR . . .
H7C H 0.3609 0.4339 0.8028 0.062 Uiso 1 1 calc GR . . .
C12 C 0.3733(4) -0.0044(4) 0.6051(4) 0.0491(15) Uani 1 1 d . . . .
H12A H 0.3767 -0.0146 0.6536 0.074 Uiso 1 1 calc GR . . .
H12B H 0.3941 -0.0587 0.5876 0.074 Uiso 1 1 calc GR . . .
H12C H 0.3166 0.0062 0.5769 0.074 Uiso 1 1 calc GR . . .
C31 C 0.9794(4) 0.1013(5) 0.6541(4) 0.0499(16) Uani 1 1 d . . . .
H31A H 0.9938 0.1288 0.6151 0.060 Uiso 1 1 calc R . . .
H31B H 1.0021 0.0381 0.6616 0.060 Uiso 1 1 calc R . . .
C8 C 0.4772(3) 0.3072(4) 0.8530(3) 0.0358(12) Uani 1 1 d . . . .
H8A H 0.4900 0.3686 0.8393 0.054 Uiso 1 1 calc GR . . .
H8B H 0.5161 0.2912 0.8985 0.054 Uiso 1 1 calc GR . . .
H8C H 0.4221 0.3072 0.8559 0.054 Uiso 1 1 calc GR . . .
C11 C 0.5437(4) 0.0704(4) 0.6537(3) 0.0463(15) Uani 1 1 d . . . .
H11A H 0.5800 0.1197 0.6489 0.069 Uiso 1 1 calc GR . . .
H11B H 0.5598 0.0121 0.6377 0.069 Uiso 1 1 calc GR . . .
H11C H 0.5472 0.0646 0.7026 0.069 Uiso 1 1 calc GR . . .
C15 C 0.1516(4) 0.1370(4) 0.5740(4) 0.0518(18) Uani 1 1 d . . . .
H15A H 0.1806 0.0786 0.5884 0.078 Uiso 1 1 calc GR . . .
H15B H 0.0996 0.1251 0.5377 0.078 Uiso 1 1 calc GR . . .
H15C H 0.1416 0.1659 0.6141 0.078 Uiso 1 1 calc GR . . .
C9 C 0.4607(4) 0.1053(4) 0.8171(3) 0.0449(14) Uani 1 1 d . . . .
H9A H 0.4030 0.1024 0.8129 0.067 Uiso 1 1 calc GR . . .
H9B H 0.4938 0.0959 0.8657 0.067 Uiso 1 1 calc GR . . .
H9C H 0.4730 0.0570 0.7883 0.067 Uiso 1 1 calc GR . . .
C13 C 0.4372(4) 0.1079(4) 0.5082(3) 0.0490(16) Uani 1 1 d . . . .
H13A H 0.3898 0.1430 0.4802 0.073 Uiso 1 1 calc GR . . .
H13B H 0.4358 0.0460 0.4886 0.073 Uiso 1 1 calc GR . . .
H13C H 0.4870 0.1395 0.5080 0.073 Uiso 1 1 calc GR . . .
C14 C 0.2281(4) 0.1556(5) 0.4630(3) 0.0499(16) Uani 1 1 d . . . .
H14A H 0.2580 0.1958 0.4409 0.075 Uiso 1 1 calc GR . . .
H14B H 0.1748 0.1410 0.4295 0.075 Uiso 1 1 calc GR . . .
H14C H 0.2588 0.0985 0.4783 0.075 Uiso 1 1 calc GR . . .
C6 C 0.1604(4) 0.3685(4) 0.6689(3) 0.0455(16) Uani 1 1 d . . . .
H6A H 0.1351 0.3171 0.6383 0.068 Uiso 1 1 calc GR . . .
H6B H 0.1651 0.4218 0.6408 0.068 Uiso 1 1 calc GR . . .
H6C H 0.1267 0.3850 0.6976 0.068 Uiso 1 1 calc GR . . .
C26 C 0.9383(4) 0.2798(5) 0.8047(3) 0.0538(17) Uani 1 1 d . . . .
H26A H 0.9436 0.2146 0.8199 0.065 Uiso 1 1 calc R . . .
H26B H 0.9486 0.3198 0.8461 0.065 Uiso 1 1 calc R . . .
B3 B 0.3437(4) 0.5248(4) 0.6248(4) 0.0384(14) Uani 1 1 d . . . .
B2 B 0.5615(4) 0.3989(5) 0.6722(3) 0.0341(13) Uani 1 1 d . . . .
C32 C 1.0176(4) 0.1578(5) 0.7189(4) 0.0555(18) Uani 1 1 d . . . .
H32 H 1.0570 0.1372 0.7607 0.067 Uiso 1 1 calc R . . .
B1 B 0.3961(5) 0.3650(5) 0.4810(3) 0.0425(17) Uani 1 1 d . . . .
C22A C 0.8369(9) 0.2566(12) 0.4651(6) 0.0432(15) Uani 0.359(5) 1 d D P A 1
H22A H 0.8656 0.2364 0.4327 0.052 Uiso 0.359(5) 1 calc R P A 1
H22B H 0.8074 0.3150 0.4491 0.052 Uiso 0.359(5) 1 calc R P A 1
C20A C 0.6731(9) 0.2570(11) 0.4916(7) 0.0432(15) Uani 0.359(5) 1 d D P A 1
H20A H 0.6274 0.2241 0.4577 0.052 Uiso 0.359(5) 1 calc R P A 1
H20B H 0.6940 0.3063 0.4683 0.052 Uiso 0.359(5) 1 calc R P A 1
C21A C 0.7832(9) 0.1802(10) 0.4812(8) 0.0376(17) Uani 0.359(5) 1 d D P A 1
H21A H 0.8195 0.1284 0.5032 0.045 Uiso 0.359(5) 1 calc R P A 1
H21B H 0.7464 0.1573 0.4361 0.045 Uiso 0.359(5) 1 calc R P A 1
C19A C 0.6527(11) 0.2911(13) 0.5549(8) 0.0432(15) Uani 0.359(5) 1 d D P A 1
H19A H 0.6400 0.2372 0.5794 0.052 Uiso 0.359(5) 1 calc R P A 1
H19B H 0.6032 0.3297 0.5387 0.052 Uiso 0.359(5) 1 calc R P A 1
C23A C 0.9334(9) 0.3503(9) 0.5467(9) 0.044(2) Uani 0.359(5) 1 d D P A 1
H23A H 0.9559 0.3609 0.5084 0.053 Uiso 0.359(5) 1 calc R P A 1
H23B H 0.9799 0.3433 0.5900 0.053 Uiso 0.359(5) 1 calc R P A 1
C18A C 0.7162(8) 0.4376(9) 0.5829(8) 0.0432(15) Uani 0.359(5) 1 d D P A 1
H18A H 0.6754 0.4753 0.5951 0.052 Uiso 0.359(5) 1 calc R P A 1
H18B H 0.7060 0.4381 0.5321 0.052 Uiso 0.359(5) 1 calc R P A 1
C17A C 0.8057(7) 0.4613(12) 0.6264(9) 0.0432(15) Uani 0.359(5) 1 d D P A 1
H17A H 0.8137 0.5276 0.6190 0.052 Uiso 0.359(5) 1 calc R P A 1
H17B H 0.8101 0.4542 0.6759 0.052 Uiso 0.359(5) 1 calc R P A 1
C24A C 0.8838(10) 0.4381(11) 0.5538(7) 0.0432(15) Uani 0.359(5) 1 d D P A 1
H24A H 0.9148 0.4962 0.5569 0.052 Uiso 0.359(5) 1 calc R P A 1
H24B H 0.8304 0.4427 0.5169 0.052 Uiso 0.359(5) 1 calc R P A 1
C22B C 0.8262(6) 0.1975(7) 0.4793(5) 0.0461(12) Uani 0.641(5) 1 d D P A 2
H22C H 0.8349 0.1329 0.4959 0.055 Uiso 0.641(5) 1 calc R P A 2
H22D H 0.8387 0.2009 0.4352 0.055 Uiso 0.641(5) 1 calc R P A 2
C20B C 0.6521(6) 0.2519(7) 0.5338(5) 0.0432(15) Uani 0.641(5) 1 d D P A 2
H20C H 0.6070 0.2440 0.4896 0.052 Uiso 0.641(5) 1 calc R P A 2
H20D H 0.6357 0.2226 0.5711 0.052 Uiso 0.641(5) 1 calc R P A 2
C21B C 0.7358(5) 0.2218(6) 0.4644(4) 0.0376(17) Uani 0.641(5) 1 d D P A 2
H21C H 0.7246 0.2875 0.4519 0.045 Uiso 0.641(5) 1 calc R P A 2
H21D H 0.6997 0.1824 0.4274 0.045 Uiso 0.641(5) 1 calc R P A 2
C19B C 0.6660(7) 0.3540(7) 0.5492(5) 0.0461(12) Uani 0.641(5) 1 d D P A 2
H19C H 0.6838 0.3856 0.5135 0.055 Uiso 0.641(5) 1 calc R P A 2
H19D H 0.6167 0.3845 0.5528 0.055 Uiso 0.641(5) 1 calc R P A 2
C23B C 0.8899(6) 0.3442(7) 0.5026(5) 0.044(2) Uani 0.641(5) 1 d D P A 2
H23C H 0.8354 0.3675 0.4753 0.053 Uiso 0.641(5) 1 calc R P A 2
H23D H 0.9247 0.3417 0.4725 0.053 Uiso 0.641(5) 1 calc R P A 2
C18B C 0.7612(7) 0.4462(7) 0.6302(5) 0.0461(12) Uani 0.641(5) 1 d D P A 2
H18C H 0.7905 0.4474 0.6808 0.055 Uiso 0.641(5) 1 calc R P A 2
H18D H 0.7162 0.4913 0.6205 0.055 Uiso 0.641(5) 1 calc R P A 2
C17B C 0.8193(6) 0.4768(7) 0.5923(5) 0.0461(12) Uani 0.641(5) 1 d D P A 2
H17C H 0.7938 0.4741 0.5412 0.055 Uiso 0.641(5) 1 calc R P A 2
H17D H 0.8408 0.5395 0.6062 0.055 Uiso 0.641(5) 1 calc R P A 2
C24B C 0.9286(6) 0.4021(7) 0.5678(5) 0.0461(12) Uani 0.641(5) 1 d D P A 2
H24C H 0.9819 0.3748 0.5939 0.055 Uiso 0.641(5) 1 calc R P A 2
H24D H 0.9387 0.4649 0.5534 0.055 Uiso 0.641(5) 1 calc R P A 2
H2A H 0.525(3) 0.401(3) 0.703(2) 0.014(11) Uiso 1 1 d . . . .
H2B H 0.553(3) 0.333(4) 0.645(3) 0.021(13) Uiso 1 1 d . . . .
H3A H 0.389(3) 0.536(4) 0.594(3) 0.035(15) Uiso 1 1 d . . . .
H2C H 0.534(3) 0.458(3) 0.628(2) 0.018(12) Uiso 1 1 d . . . .
H3B H 0.296(3) 0.468(4) 0.601(3) 0.025(13) Uiso 1 1 d . . . .
H3C H 0.379(3) 0.486(3) 0.675(3) 0.023(13) Uiso 1 1 d . . . .
H1A H 0.395(4) 0.363(4) 0.432(3) 0.044(18) Uiso 1 1 d . . . .
H1B H 0.346(5) 0.357(4) 0.498(4) 0.06(2) Uiso 1 1 d . . . .
H1C H 0.443(4) 0.311(4) 0.515(3) 0.034(15) Uiso 1 1 d . . . .
H1D H 0.437(4) 0.436(4) 0.511(3) 0.037(16) Uiso 1 1 d . . . .
H2D H 0.636(4) 0.409(4) 0.702(3) 0.046(17) Uiso 1 1 d . . . .
H3D H 0.310(4) 0.588(4) 0.631(3) 0.044(17) Uiso 1 1 d . . . .

loop_
_atom_site_aniso_label
_atom_site_aniso_U_11
_atom_site_aniso_U_22
_atom_site_aniso_U_33
_atom_site_aniso_U_23
_atom_site_aniso_U_13
_atom_site_aniso_U_12
U1 0.02419(9) 0.01634(10) 0.01898(9) -0.00034(5) 0.00608(7) -0.00053(5)
Si2 0.0266(6) 0.0259(7) 0.0261(6) -0.0022(5) -0.0024(5) -0.0036(5)
Si1 0.0258(6) 0.0344(8) 0.0286(6) -0.0034(6) 0.0101(5) -0.0013(6)
Si4 0.0256(6) 0.0302(7) 0.0244(6) 0.0059(5) 0.0023(5) -0.0010(5)
Si3 0.0348(7) 0.0198(7) 0.0432(8) -0.0082(6) 0.0126(6) 0.0006(6)
Na1 0.0239(9) 0.0228(10) 0.0273(9) 0.0030(8) 0.0068(8) 0.0015(8)
O3 0.034(2) 0.043(2) 0.043(2) 0.0145(18) 0.0106(18) 0.0048(17)
O1 0.032(2) 0.050(3) 0.050(2) 0.008(2) 0.0083(18) 0.0006(18)
O2 0.040(2) 0.036(2) 0.048(2) 0.0038(18) 0.0135(19) 0.0076(18)
O5 0.081(4) 0.052(3) 0.039(2) 0.016(2) -0.007(2) -0.029(3)
O4 0.048(2) 0.042(2) 0.035(2) 0.0046(18) 0.0095(18) 0.0030(19)
O8 0.067(3) 0.066(3) 0.055(3) 0.024(2) 0.037(2) 0.032(3)
O6 0.068(3) 0.079(4) 0.050(3) 0.035(2) 0.035(3) 0.048(3)
O7 0.079(4) 0.047(3) 0.046(3) 0.012(2) -0.013(2) -0.027(3)
C3 0.024(2) 0.026(3) 0.023(2) -0.0024(19) 0.0034(19) -0.0063(19)
C1 0.024(2) 0.018(2) 0.026(2) -0.0012(18) 0.0067(19) -0.0027(18)
C2 0.028(2) 0.013(2) 0.028(2) -0.0025(18) 0.008(2) -0.0049(18)
C5 0.033(3) 0.042(3) 0.032(3) -0.002(2) 0.015(2) -0.011(2)
C27 0.044(3) 0.048(4) 0.033(3) 0.011(3) 0.018(3) 0.014(3)
C4 0.023(2) 0.026(3) 0.024(2) -0.0001(19) 0.0058(19) -0.0001(19)
C28 0.033(3) 0.053(4) 0.043(3) 0.019(3) 0.019(3) 0.006(3)
C29 0.039(3) 0.029(3) 0.046(3) 0.009(2) 0.008(3) -0.004(2)
C25 0.041(3) 0.051(4) 0.034(3) 0.003(3) -0.002(2) -0.011(3)
C10 0.028(3) 0.042(3) 0.033(3) 0.001(2) 0.001(2) 0.002(2)
C30 0.057(4) 0.026(3) 0.057(4) -0.007(3) 0.015(3) 0.000(3)
C16 0.037(3) 0.041(3) 0.030(3) 0.003(2) -0.004(2) 0.001(3)
C7 0.049(3) 0.037(3) 0.039(3) -0.007(3) 0.017(3) -0.003(3)
C12 0.046(3) 0.020(3) 0.073(4) -0.008(3) 0.006(3) -0.001(2)
C31 0.038(3) 0.046(4) 0.069(4) 0.009(3) 0.022(3) 0.017(3)
C8 0.027(2) 0.050(4) 0.026(2) -0.003(2) 0.003(2) -0.005(2)
C11 0.038(3) 0.033(3) 0.064(4) -0.008(3) 0.012(3) 0.010(3)
C15 0.035(3) 0.053(4) 0.057(4) 0.011(3) -0.001(3) -0.021(3)
C9 0.041(3) 0.040(3) 0.044(3) 0.020(3) 0.001(3) -0.003(3)
C13 0.067(4) 0.039(3) 0.047(3) -0.017(3) 0.027(3) 0.007(3)
C14 0.053(4) 0.051(4) 0.032(3) -0.015(3) -0.004(3) 0.005(3)
C6 0.028(3) 0.065(5) 0.043(3) 0.001(3) 0.010(3) 0.018(3)
C26 0.052(4) 0.064(5) 0.035(3) -0.001(3) 0.001(3) -0.007(3)
B3 0.051(4) 0.021(3) 0.043(4) 0.005(3) 0.015(3) 0.005(3)
B2 0.031(3) 0.034(3) 0.041(3) -0.005(3) 0.015(3) 0.001(3)
C32 0.032(3) 0.055(4) 0.073(5) 0.024(4) 0.008(3) 0.009(3)
B1 0.072(5) 0.039(4) 0.016(3) -0.002(2) 0.014(3) -0.004(3)
C22A 0.036(3) 0.050(4) 0.042(3) 0.011(3) 0.009(3) -0.002(3)
C20A 0.036(3) 0.050(4) 0.042(3) 0.011(3) 0.009(3) -0.002(3)
C21A 0.046(5) 0.032(5) 0.028(4) 0.002(3) 0.002(4) -0.011(3)
C19A 0.036(3) 0.050(4) 0.042(3) 0.011(3) 0.009(3) -0.002(3)
C23A 0.035(5) 0.064(6) 0.038(4) 0.027(5) 0.018(3) 0.008(4)
C18A 0.036(3) 0.050(4) 0.042(3) 0.011(3) 0.009(3) -0.002(3)
C17A 0.036(3) 0.050(4) 0.042(3) 0.011(3) 0.009(3) -0.002(3)
C24A 0.036(3) 0.050(4) 0.042(3) 0.011(3) 0.009(3) -0.002(3)
C22B 0.057(3) 0.043(3) 0.038(2) 0.0120(19) 0.014(2) 0.010(2)
C20B 0.036(3) 0.050(4) 0.042(3) 0.011(3) 0.009(3) -0.002(3)
C21B 0.046(5) 0.032(5) 0.028(4) 0.002(3) 0.002(4) -0.011(3)
C19B 0.057(3) 0.043(3) 0.038(2) 0.0120(19) 0.014(2) 0.010(2)
C23B 0.035(5) 0.064(6) 0.038(4) 0.027(5) 0.018(3) 0.008(4)
C18B 0.057(3) 0.043(3) 0.038(2) 0.0120(19) 0.014(2) 0.010(2)
C17B 0.057(3) 0.043(3) 0.038(2) 0.0120(19) 0.014(2) 0.010(2)
C24B 0.057(3) 0.043(3) 0.038(2) 0.0120(19) 0.014(2) 0.010(2)

loop_
_atom_type_symbol
_atom_type_description
_atom_type_scat_dispersion_real
_atom_type_scat_dispersion_imag
_atom_type_scat_source
C C 0.0181 0.0091 'International Tables Vol C Tables 4.2.6.8 and 6.1.1.4'
H H 0.0000 0.0000 'International Tables Vol C Tables 4.2.6.8 and 6.1.1.4'
B B 0.0090 0.0039 'International Tables Vol C Tables 4.2.6.8 and 6.1.1.4'
Na Na 0.1353 0.1239 'International Tables Vol C Tables 4.2.6.8 and 6.1.1.4'
O O 0.0492 0.0322 'International Tables Vol C Tables 4.2.6.8 and 6.1.1.4'
Si Si 0.2541 0.3302 'International Tables Vol C Tables 4.2.6.8 and 6.1.1.4'
U U -4.3638 13.4090 'International Tables Vol C Tables 4.2.6.8 and 6.1.1.4'

loop_
_geom_angle_atom_site_label_1
_geom_angle_atom_site_label_2
_geom_angle_atom_site_label_3
_geom_angle
C3 U1 C1 48.19(15)
C3 U1 C2 33.83(15)
C3 U1 C4 33.71(14)
C3 U1 B3 108.30(19)
C3 U1 B2 136.06(19)
C3 U1 B1 97.2(2)
C3 U1 H2A 124.7(12)
C3 U1 H2B 118.2(12)
C3 U1 H3A 130.6(13)
C3 U1 H2C 163.4(12)
C3 U1 H3B 83.8(13)
C3 U1 H3C 105.4(13)
C3 U1 H1B 79.1(18)
C3 U1 H1C 93.9(14)
C3 U1 H1D 126.2(14)
C1 U1 B3 116.21(18)
C1 U1 B1 132.84(19)
C1 U1 H2A 76.5(12)
C1 U1 H2B 82.6(12)
C1 U1 H3A 139.9(12)
C1 U1 H2C 118.6(12)
C1 U1 H3B 107.1(12)
C1 U1 H3C 94.0(13)
C1 U1 H1B 123.8(17)
C1 U1 H1C 112.3(14)
C1 U1 H1D 155.9(14)
C2 U1 C1 33.56(14)
C2 U1 C4 48.28(15)
C2 U1 B3 138.31(18)
C2 U1 B2 104.01(19)
C2 U1 B1 99.37(19)
C2 U1 H2A 100.3(12)
C2 U1 H2B 84.4(12)
C2 U1 H3A 163.8(13)
C2 U1 H2C 129.7(12)
C2 U1 H3B 116.7(13)
C2 U1 H3C 124.0(13)
C2 U1 H1B 92.3(17)
C2 U1 H1C 81.9(14)
C2 U1 H1D 125.7(14)
C4 U1 C1 33.26(14)
C4 U1 B3 90.82(18)
C4 U1 B2 118.68(18)
C4 U1 B1 130.1(2)
C4 U1 H2A 98.5(12)
C4 U1 H2B 115.6(12)
C4 U1 H3A 117.3(13)
C4 U1 H2C 142.4(11)
C4 U1 H3B 75.2(12)
C4 U1 H3C 77.2(12)
C4 U1 H1B 109.4(19)
C4 U1 H1C 126.1(14)
C4 U1 H1D 156.9(14)
B3 U1 B1 103.7(2)
B3 U1 H2A 92.6(12)
B3 U1 H2B 128.3(13)
B3 U1 H3A 26.5(12)
B3 U1 H2C 86.2(12)
B3 U1 H3B 26.6(12)
B3 U1 H3C 26.7(12)
B3 U1 H1B 95.3(17)
B3 U1 H1C 129.7(15)
B3 U1 H1D 87.9(14)
B2 U1 C1 90.63(18)
B2 U1 B3 103.4(2)
B2 U1 B1 104.1(2)
B2 U1 H2A 23.6(12)
B2 U1 H2B 25.2(12)
B2 U1 H3A 89.5(14)
B2 U1 H2C 28.3(11)
B2 U1 H3B 129.7(13)
B2 U1 H3C 89.8(13)
B2 U1 H1B 127(2)
B2 U1 H1C 88.4(14)
B2 U1 H1D 83.9(14)
B1 U1 H2A 127.4(12)
B1 U1 H2B 92.1(12)
B1 U1 H3A 85.6(13)
B1 U1 H2C 86.7(11)
B1 U1 H3B 97.3(12)
B1 U1 H3C 129.9(13)
B1 U1 H1B 23.4(19)
B1 U1 H1C 27.2(14)
B1 U1 H1D 29.5(14)
H2A U1 H2B 42.7(16)
H2A U1 H3A 88.5(18)
H2A U1 H2C 44.3(16)
H2A U1 H3B 115.7(17)
H2A U1 H3C 72.4(18)
H2A U1 H1B 151(2)
H2A U1 H1C 111.1(19)
H2A U1 H1D 104.6(19)
H2B U1 H3A 110.9(18)
H2B U1 H2C 45.3(16)
H2B U1 H3B 154.8(18)
H2B U1 H3C 114.1(18)
H2B U1 H1B 114(2)
H2B U1 H1C 69.8(19)
H2B U1 H1D 82.5(18)
H3A U1 H2C 65.7(18)
H3A U1 H3B 47.1(18)
H3A U1 H3C 45.9(17)
H3A U1 H1B 86(2)
H3A U1 H1C 107.8(19)
H3A U1 H1D 63.8(19)
H2C U1 H3B 111.8(18)
H2C U1 H3C 83.9(17)
H2C U1 H1B 108(2)
H2C U1 H1C 82.1(18)
H2C U1 H1D 60.5(18)
H3B U1 H3C 43.5(17)
H3B U1 H1B 81(2)
H3B U1 H1C 124.0(19)
H3B U1 H1D 94.3(18)
H3C U1 H1B 121(2)
H3C U1 H1C 153.7(19)
H3C U1 H1D 109.5(18)
H1B U1 H1C 44(2)
H1B U1 H1D 48(2)
H1C U1 H1D 44(2)
C3 Si2 C16 112.6(2)
C3 Si2 C15 109.6(3)
C3 Si2 C14 113.9(3)
C16 Si2 C15 109.4(3)
C14 Si2 C16 105.0(3)
C14 Si2 C15 106.0(3)
C5 Si1 C7 108.7(2)
C4 Si1 C5 107.1(2)
C4 Si1 C7 116.7(2)
C6 Si1 C5 106.7(3)
C6 Si1 C4 113.5(2)
C6 Si1 C7 103.7(3)
C1 Si4 C10 115.1(2)
C1 Si4 C8 112.2(2)
C1 Si4 C9 108.8(2)
C8 Si4 C10 104.6(2)
C8 Si4 C9 107.3(3)
C9 Si4 C10 108.5(3)
C2 Si3 C12 107.8(2)
C2 Si3 C11 114.2(2)
C2 Si3 C13 115.2(3)
C12 Si3 C11 106.0(3)
C12 Si3 C13 108.0(3)
C13 Si3 C11 105.1(3)
O3 Na1 O1 107.02(15)
O3 Na1 O5 80.87(15)
O3 Na1 O4 69.48(15)
O3 Na1 O8 139.02(18)
O3 Na1 O7 149.2(2)
O3 Na1 C17A 121.6(3)
O3 Na1 C18B 107.3(2)
O1 Na1 O5 148.66(19)
O1 Na1 O4 68.52(15)
O1 Na1 O7 81.12(17)
O1 Na1 C17A 102.0(3)
O1 Na1 C18B 113.7(2)
O2 Na1 O3 70.35(14)
O2 Na1 O1 69.58(15)
O2 Na1 O5 85.64(17)
O2 Na1 O4 107.75(15)
O2 Na1 O8 79.78(15)
O2 Na1 O7 138.3(2)
O2 Na1 C17A 167.6(3)
O2 Na1 C18B 176.6(2)
O5 Na1 C17A 98.9(3)
O5 Na1 C18B 91.6(2)
O4 Na1 O5 140.04(18)
O4 Na1 C17A 76.1(3)
O4 Na1 C18B 73.24(19)
O8 Na1 O1 87.18(16)
O8 Na1 O5 69.24(18)
O8 Na1 O4 148.87(18)
O8 Na1 O7 69.51(19)
O8 Na1 C17A 91.0(3)
O8 Na1 C18B 101.1(2)
O6 Na1 O3 87.56(16)
O6 Na1 O1 140.1(2)
O6 Na1 O2 148.9(2)
O6 Na1 O5 68.9(2)
O6 Na1 O4 83.25(16)
O6 Na1 O8 106.09(16)
O6 Na1 O7 69.4(2)
O6 Na1 C17A 42.0(3)
O6 Na1 C18B 27.7(2)
O7 Na1 O5 107.88(15)
O7 Na1 O4 87.16(16)
O7 Na1 C17A 29.3(3)
O7 Na1 C18B 44.6(2)
C28 O3 Na1 115.6(3)
C28 O3 C29 113.7(4)
C29 O3 Na1 107.6(3)
C25 O1 Na1 110.1(3)
C32 O1 Na1 115.5(4)
C32 O1 C25 114.1(5)
C30 O2 Na1 114.6(3)
C30 O2 C31 113.4(5)
C31 O2 Na1 108.7(4)
C20A O5 Na1 123.3(8)
C20A O5 C21A 105.5(8)
C21A O5 Na1 98.3(6)
C20B O5 Na1 104.0(5)
C21B O5 Na1 119.4(5)
C21B O5 C20B 108.1(6)
C27 O4 Na1 107.1(3)
C26 O4 Na1 115.4(4)
C26 O4 C27 114.4(4)
C22A O8 Na1 125.9(7)
C22A O8 C23A 109.5(10)
C23A O8 Na1 100.7(6)
C22B O8 Na1 104.1(4)
C23B O8 Na1 119.4(5)
C23B O8 C22B 109.2(6)
C19A O6 Na1 102.7(7)
C18A O6 Na1 128.6(7)
C18A O6 C19A 103.8(9)
C19B O6 Na1 123.1(5)
C19B O6 C18B 110.4(6)
C18B O6 Na1 104.9(5)
C17A O7 Na1 99.0(7)
C24A O7 Na1 121.7(8)
C24A O7 C17A 106.7(10)
C17B O7 Na1 120.2(5)
C17B O7 C24B 109.9(6)
C24B O7 Na1 105.7(5)
Si2 C3 U1 127.6(2)
C2 C3 U1 73.3(3)
C2 C3 Si2 134.0(4)
C2 C3 C4 89.9(4)
C4 C3 U1 74.3(3)
C4 C3 Si2 132.6(4)
Si4 C1 U1 130.3(2)
C2 C1 U1 72.2(2)
C2 C1 Si4 133.8(4)
C4 C1 U1 73.3(3)
C4 C1 Si4 131.8(3)
C4 C1 C2 90.4(4)
Si3 C2 U1 129.0(2)
C3 C2 U1 72.9(3)
C3 C2 Si3 132.6(3)
C1 C2 U1 74.3(3)
C1 C2 Si3 133.5(4)
C1 C2 C3 89.8(4)
Si1 C5 H5A 109.5
Si1 C5 H5B 109.5
Si1 C5 H5C 109.5
H5A C5 H5B 109.5
H5A C5 H5C 109.5
H5B C5 H5C 109.5
O4 C27 H27A 109.1
O4 C27 H27B 109.1
O4 C27 C28 112.7(4)
H27A C27 H27B 107.8
C28 C27 H27A 109.1
C28 C27 H27B 109.1
Si1 C4 U1 129.9(2)
C3 C4 U1 72.0(2)
C3 C4 Si1 133.0(4)
C1 C4 U1 73.5(2)
C1 C4 Si1 133.2(3)
C1 C4 C3 89.9(4)
O3 C28 C27 106.1(4)
O3 C28 H28A 110.5
O3 C28 H28B 110.5
C27 C28 H28A 110.5
C27 C28 H28B 110.5
H28A C28 H28B 108.7
O3 C29 H29A 109.4
O3 C29 H29B 109.4
O3 C29 C30 111.3(5)
H29A C29 H29B 108.0
C30 C29 H29A 109.4
C30 C29 H29B 109.4
O1 C25 H25A 109.3
O1 C25 H25B 109.3
O1 C25 C26 111.8(5)
H25A C25 H25B 107.9
C26 C25 H25A 109.3
C26 C25 H25B 109.3
Si4 C10 H10A 109.5
Si4 C10 H10B 109.5
Si4 C10 H10C 109.5
H10A C10 H10B 109.5
H10A C10 H10C 109.5
H10B C10 H10C 109.5
O2 C30 C29 107.4(5)
O2 C30 H30A 110.2
O2 C30 H30B 110.2
C29 C30 H30A 110.2
C29 C30 H30B 110.2
H30A C30 H30B 108.5
Si2 C16 H16A 109.5
Si2 C16 H16B 109.5
Si2 C16 H16C 109.5
H16A C16 H16B 109.5
H16A C16 H16C 109.5
H16B C16 H16C 109.5
Si1 C7 H7A 109.5
Si1 C7 H7B 109.5
Si1 C7 H7C 109.5
H7A C7 H7B 109.5
H7A C7 H7C 109.5
H7B C7 H7C 109.5
Si3 C12 H12A 109.5
Si3 C12 H12B 109.5
Si3 C12 H12C 109.5
H12A C12 H12B 109.5
H12A C12 H12C 109.5
H12B C12 H12C 109.5
O2 C31 H31A 109.1
O2 C31 H31B 109.1
O2 C31 C32 112.5(5)
H31A C31 H31B 107.8
C32 C31 H31A 109.1
C32 C31 H31B 109.1
Si4 C8 H8A 109.5
Si4 C8 H8B 109.5
Si4 C8 H8C 109.5
H8A C8 H8B 109.5
H8A C8 H8C 109.5
H8B C8 H8C 109.5
Si3 C11 H11A 109.5
Si3 C11 H11B 109.5
Si3 C11 H11C 109.5
H11A C11 H11B 109.5
H11A C11 H11C 109.5
H11B C11 H11C 109.5
Si2 C15 H15A 109.5
Si2 C15 H15B 109.5
Si2 C15 H15C 109.5
H15A C15 H15B 109.5
H15A C15 H15C 109.5
H15B C15 H15C 109.5
Si4 C9 H9A 109.5
Si4 C9 H9B 109.5
Si4 C9 H9C 109.5
H9A C9 H9B 109.5
H9A C9 H9C 109.5
H9B C9 H9C 109.5
Si3 C13 H13A 109.5
Si3 C13 H13B 109.5
Si3 C13 H13C 109.5
H13A C13 H13B 109.5
H13A C13 H13C 109.5
H13B C13 H13C 109.5
Si2 C14 H14A 109.5
Si2 C14 H14B 109.5
Si2 C14 H14C 109.5
H14A C14 H14B 109.5
H14A C14 H14C 109.5
H14B C14 H14C 109.5
Si1 C6 H6A 109.5
Si1 C6 H6B 109.5
Si1 C6 H6C 109.5
H6A C6 H6B 109.5
H6A C6 H6C 109.5
H6B C6 H6C 109.5
O4 C26 C25 106.7(5)
O4 C26 H26A 110.4
O4 C26 H26B 110.4
C25 C26 H26A 110.4
C25 C26 H26B 110.4
H26A C26 H26B 108.6
U1 B3 H3A 70(3)
U1 B3 H3B 68(3)
U1 B3 H3C 63(2)
U1 B3 H3D 174(3)
H3A B3 H3B 113(4)
H3A B3 H3C 106(4)
H3A B3 H3D 115(4)
H3B B3 H3C 98(4)
H3B B3 H3D 107(4)
H3C B3 H3D 116(4)
U1 B2 H2A 64(3)
U1 B2 H2B 70(3)
U1 B2 H2C 70(2)
U1 B2 H2D 177(3)
H2A B2 H2B 108(4)
H2A B2 H2C 105(3)
H2A B2 H2D 117(4)
H2B B2 H2C 107(4)
H2B B2 H2D 107(4)
H2C B2 H2D 112(4)
O1 C32 C31 106.9(6)
O1 C32 H32 126.6
C31 C32 H32 126.6
U1 B1 H1A 176(4)
U1 B1 H1B 58(4)
U1 B1 H1C 66(3)
U1 B1 H1D 69(2)
H1A B1 H1B 126(6)
H1A B1 H1C 111(4)
H1A B1 H1D 109(4)
H1B B1 H1C 103(4)
H1B B1 H1D 109(4)
H1C B1 H1D 94(4)
O8 C22A H22A 113.4
O8 C22A H22B 113.4
O8 C22A C21A 91.6(10)
H22A C22A H22B 110.7
C21A C22A H22A 113.4
C21A C22A H22B 113.4
O5 C20A H20A 113.1
O5 C20A H20B 113.1
O5 C20A C19A 93.3(12)
H20A C20A H20B 110.4
C19A C20A H20A 113.1
C19A C20A H20B 113.1
O5 C21A H21A 107.3
O5 C21A H21B 107.3
C22A C21A O5 120.1(11)
C22A C21A H21A 107.3
C22A C21A H21B 107.3
H21A C21A H21B 106.9
O6 C19A H19A 108.6
O6 C19A H19B 108.6
C20A C19A O6 114.7(12)
C20A C19A H19A 108.6
C20A C19A H19B 108.6
H19A C19A H19B 107.6
O8 C23A H23A 108.3
O8 C23A H23B 108.3
O8 C23A C24A 115.8(11)
H23A C23A H23B 107.4
C24A C23A H23A 108.3
C24A C23A H23B 108.3
O6 C18A H18A 113.6
O6 C18A H18B 113.6
O6 C18A C17A 90.1(10)
H18A C18A H18B 110.9
C17A C18A H18A 113.6
C17A C18A H18B 113.6
Na1 C17A H17A 158.5
Na1 C17A H17B 83.8
O7 C17A Na1 51.7(5)
O7 C17A C18A 122.0(12)
O7 C17A H17A 106.8
O7 C17A H17B 106.8
C18A C17A Na1 87.3(8)
C18A C17A H17A 106.8
C18A C17A H17B 106.8
H17A C17A H17B 106.7
O7 C24A C23A 92.8(10)
O7 C24A H24A 113.1
O7 C24A H24B 113.1
C23A C24A H24A 113.1
C23A C24A H24B 113.1
H24A C24A H24B 110.5
O8 C22B H22C 108.6
O8 C22B H22D 108.6
O8 C22B C21B 114.8(7)
H22C C22B H22D 107.5
C21B C22B H22C 108.6
C21B C22B H22D 108.6
O5 C20B H20C 109.1
O5 C20B H20D 109.1
H20C C20B H20D 107.8
C19B C20B O5 112.4(7)
C19B C20B H20C 109.1
C19B C20B H20D 109.1
O5 C21B C22B 98.9(7)
O5 C21B H21C 112.0
O5 C21B H21D 112.0
C22B C21B H21C 112.0
C22B C21B H21D 112.0
H21C C21B H21D 109.7
O6 C19B C20B 101.1(8)
O6 C19B H19C 111.6
O6 C19B H19D 111.6
C20B C19B H19C 111.6
C20B C19B H19D 111.6
H19C C19B H19D 109.4
O8 C23B H23C 111.7
O8 C23B H23D 111.7
O8 C23B C24B 100.2(7)
H23C C23B H23D 109.5
C24B C23B H23C 111.7
C24B C23B H23D 111.7
Na1 C18B H18C 85.0
Na1 C18B H18D 156.0
O6 C18B Na1 47.4(3)
O6 C18B H18C 108.6
O6 C18B H18D 108.6
O6 C18B C17B 114.8(8)
H18C C18B H18D 107.6
C17B C18B Na1 85.6(6)
C17B C18B H18C 108.6
C17B C18B H18D 108.6
O7 C17B C18B 98.9(7)
O7 C17B H17C 112.0
O7 C17B H17D 112.0
C18B C17B H17C 112.0
C18B C17B H17D 112.0
H17C C17B H17D 109.7
O7 C24B C23B 114.9(8)
O7 C24B H24C 108.5
O7 C24B H24D 108.5
C23B C24B H24C 108.5
C23B C24B H24D 108.5
H24C C24B H24D 107.5

loop_
_geom_bond_atom_site_label_1
_geom_bond_atom_site_label_2
_geom_bond_distance
U1 C3 2.523(5)
U1 C1 2.557(5)
U1 C2 2.528(5)
U1 C4 2.554(4)
U1 B3 2.581(7)
U1 B2 2.556(6)
U1 B1 2.581(6)
U1 H2A 2.29(5)
U1 H2B 2.41(5)
U1 H3A 2.44(6)
U1 H2C 2.43(5)
U1 H3B 2.40(5)
U1 H3C 2.29(5)
U1 H1B 2.22(7)
U1 H1C 2.37(5)
U1 H1D 2.43(5)
Si2 C3 1.853(5)
Si2 C16 1.867(6)
Si2 C15 1.868(6)
Si2 C14 1.864(6)
Si1 C5 1.873(5)
Si1 C4 1.864(5)
Si1 C7 1.877(6)
Si1 C6 1.864(6)
Si4 C1 1.862(5)
Si4 C10 1.873(5)
Si4 C8 1.866(6)
Si4 C9 1.870(6)
Si3 C2 1.860(5)
Si3 C12 1.873(6)
Si3 C11 1.891(6)
Si3 C13 1.874(6)
Na1 O3 2.454(4)
Na1 O1 2.457(4)
Na1 O2 2.428(4)
Na1 O5 2.492(5)
Na1 O4 2.490(4)
Na1 O8 2.455(4)
Na1 O6 2.381(4)
Na1 O7 2.457(5)
Na1 C17A 3.094(17)
Na1 C18B 3.125(10)
O3 C28 1.410(7)
O3 C29 1.436(7)
O1 C25 1.434(7)
O1 C32 1.391(8)
O2 C30 1.401(7)
O2 C31 1.433(7)
O5 C20A 1.292(12)
O5 C21A 1.568(11)
O5 C20B 1.564(11)
O5 C21B 1.364(8)
O4 C27 1.436(7)
O4 C26 1.413(7)
O8 C22A 1.360(11)
O8 C23A 1.538(12)
O8 C22B 1.522(11)
O8 C23B 1.390(9)
O6 C19A 1.654(17)
O6 C18A 1.358(11)
O6 C19B 1.343(11)
O6 C18B 1.504(10)
O7 C17A 1.534(12)
O7 C24A 1.369(11)
O7 C17B 1.381(10)
O7 C24B 1.520(10)
C3 C2 1.470(7)
C3 C4 1.472(6)
C1 C2 1.468(6)
C1 C4 1.463(6)
C5 H5A 0.9800
C5 H5B 0.9800
C5 H5C 0.9800
C27 H27A 0.9900
C27 H27B 0.9900
C27 C28 1.515(9)
C28 H28A 0.9900
C28 H28B 0.9900
C29 H29A 0.9900
C29 H29B 0.9900
C29 C30 1.522(8)
C25 H25A 0.9900
C25 H25B 0.9900
C25 C26 1.511(9)
C10 H10A 0.9800
C10 H10B 0.9800
C10 H10C 0.9800
C30 H30A 0.9900
C30 H30B 0.9900
C16 H16A 0.9800
C16 H16B 0.9800
C16 H16C 0.9800
C7 H7A 0.9800
C7 H7B 0.9800
C7 H7C 0.9800
C12 H12A 0.9800
C12 H12B 0.9800
C12 H12C 0.9800
C31 H31A 0.9900
C31 H31B 0.9900
C31 C32 1.511(10)
C8 H8A 0.9800
C8 H8B 0.9800
C8 H8C 0.9800
C11 H11A 0.9800
C11 H11B 0.9800
C11 H11C 0.9800
C15 H15A 0.9800
C15 H15B 0.9800
C15 H15C 0.9800
C9 H9A 0.9800
C9 H9B 0.9800
C9 H9C 0.9800
C13 H13A 0.9800
C13 H13B 0.9800
C13 H13C 0.9800
C14 H14A 0.9800
C14 H14B 0.9800
C14 H14C 0.9800
C6 H6A 0.9800
C6 H6B 0.9800
C6 H6C 0.9800
C26 H26A 0.9900
C26 H26B 0.9900
B3 H3A 1.16(5)
B3 H3B 1.16(5)
B3 H3C 1.16(5)
B3 H3D 1.12(6)
B2 H2A 1.02(5)
B2 H2B 1.09(5)
B2 H2C 1.23(5)
B2 H2D 1.25(6)
C32 H32 0.9500
B1 H1A 0.98(7)
B1 H1B 1.04(7)
B1 H1C 1.18(6)
B1 H1D 1.28(6)
C22A H22A 0.9900
C22A H22B 0.9900
C22A C21A 1.551(12)
C20A H20A 0.9900
C20A H20B 0.9900
C20A C19A 1.522(13)
C21A H21A 0.9900
C21A H21B 0.9900
C19A H19A 0.9900
C19A H19B 0.9900
C23A H23A 0.9900
C23A H23B 0.9900
C23A C24A 1.571(13)
C18A H18A 0.9900
C18A H18B 0.9900
C18A C17A 1.561(12)
C17A H17A 0.9900
C17A H17B 0.9900
C24A H24A 0.9900
C24A H24B 0.9900
C22B H22C 0.9900
C22B H22D 0.9900
C22B C21B 1.542(12)
C20B H20C 0.9900
C20B H20D 0.9900
C20B C19B 1.516(12)
C21B H21C 0.9900
C21B H21D 0.9900
C19B H19C 0.9900
C19B H19D 0.9900
C23B H23C 0.9900
C23B H23D 0.9900
C23B C24B 1.530(12)
C18B H18C 0.9900
C18B H18D 0.9900
C18B C17B 1.522(11)
C17B H17C 0.9900
C17B H17D 0.9900
C24B H24C 0.9900
C24B H24D 0.9900

loop_
_geom_torsion_atom_site_label_1
_geom_torsion_atom_site_label_2
_geom_torsion_atom_site_label_3
_geom_torsion_atom_site_label_4
_geom_torsion
U1 C3 C2 Si3 -127.7(4)
U1 C3 C2 C1 73.6(2)
U1 C3 C4 Si1 128.2(4)
U1 C3 C4 C1 -72.6(3)
U1 C1 C2 Si3 129.3(4)
U1 C1 C2 C3 -72.2(3)
U1 C1 C4 Si1 -129.7(5)
U1 C1 C4 C3 71.2(3)
Si2 C3 C2 U1 126.6(4)
Si2 C3 C2 Si3 -1.1(8)
Si2 C3 C2 C1 -159.8(4)
Si2 C3 C4 U1 -127.1(5)
Si2 C3 C4 Si1 1.1(8)
Si2 C3 C4 C1 160.3(4)
Si4 C1 C2 U1 -129.3(4)
Si4 C1 C2 Si3 0.1(7)
Si4 C1 C2 C3 158.5(4)
Si4 C1 C4 U1 129.6(4)
Si4 C1 C4 Si1 -0.1(8)
Si4 C1 C4 C3 -159.2(4)
Na1 O3 C28 C27 39.1(5)
Na1 O3 C29 C30 50.1(5)
Na1 O1 C25 C26 50.2(6)
Na1 O1 C32 C31 36.3(6)
Na1 O2 C30 C29 38.9(6)
Na1 O2 C31 C32 50.2(6)
Na1 O5 C20A C19A -50.0(13)
Na1 O5 C21A C22A -59.0(13)
Na1 O5 C20B C19B 49.8(8)
Na1 O5 C21B C22B 42.8(8)
Na1 O4 C27 C28 50.8(5)
Na1 O4 C26 C25 37.9(7)
Na1 O8 C22A C21A -41.2(13)
Na1 O8 C23A C24A -58.7(12)
Na1 O8 C22B C21B 54.2(8)
Na1 O8 C23B C24B 43.3(8)
Na1 O6 C19A C20A -53.7(14)
Na1 O6 C18A C17A -40.2(13)
Na1 O6 C19B C20B 44.0(9)
Na1 O6 C18B C17B 57.4(8)
Na1 O7 C17A C18A -55.6(14)
Na1 O7 C24A C23A -46.4(12)
Na1 O7 C17B C18B 36.5(9)
Na1 O7 C24B C23B 50.1(8)
Na1 C18B C17B O7 -23.9(6)
O3 C29 C30 O2 -61.1(6)
O1 C25 C26 O4 -59.2(7)
O2 C31 C32 O1 -58.8(7)
O5 C20A C19A O6 66.5(15)
O5 C20B C19B O6 -61.2(9)
O4 C27 C28 O3 -61.7(6)
O8 C22A C21A O5 67.3(15)
O8 C23A C24A O7 70.4(14)
O8 C22B C21B O5 -65.4(9)
O8 C23B C24B O7 -62.1(9)
O6 C18A C17A Na1 22.9(8)
O6 C18A C17A O7 63.2(16)
O6 C18B C17B O7 -62.4(9)
C2 C3 C4 U1 72.7(3)
C2 C3 C4 Si1 -159.1(4)
C2 C3 C4 C1 0.1(4)
C2 C1 C4 U1 -71.2(2)
C2 C1 C4 Si1 159.0(4)
C2 C1 C4 C3 -0.1(4)
C5 Si1 C4 U1 -163.3(3)
C5 Si1 C4 C3 93.6(5)
C5 Si1 C4 C1 -57.2(5)
C27 O4 C26 C25 163.0(5)
C4 C3 C2 U1 -73.6(3)
C4 C3 C2 Si3 158.7(4)
C4 C3 C2 C1 -0.1(4)
C4 C1 C2 U1 72.3(3)
C4 C1 C2 Si3 -158.4(4)
C4 C1 C2 C3 0.1(4)
C28 O3 C29 C30 -79.2(6)
C29 O3 C28 C27 164.3(4)
C25 O1 C32 C31 165.5(5)
C10 Si4 C1 U1 -46.2(4)
C10 Si4 C1 C2 58.7(5)
C10 Si4 C1 C4 -150.9(5)
C30 O2 C31 C32 -78.6(7)
C16 Si2 C3 U1 -42.3(4)
C16 Si2 C3 C2 -146.1(5)
C16 Si2 C3 C4 61.9(5)
C7 Si1 C4 U1 -41.3(4)
C7 Si1 C4 C3 -144.4(5)
C7 Si1 C4 C1 64.8(6)
C12 Si3 C2 U1 -160.7(3)
C12 Si3 C2 C3 -57.4(5)
C12 Si3 C2 C1 92.6(5)
C31 O2 C30 C29 164.6(5)
C8 Si4 C1 U1 73.3(3)
C8 Si4 C1 C2 178.2(4)
C8 Si4 C1 C4 -31.4(5)
C11 Si3 C2 U1 81.8(4)
C11 Si3 C2 C3 -174.9(5)
C11 Si3 C2 C1 -24.9(5)
C15 Si2 C3 U1 -164.3(3)
C15 Si2 C3 C2 91.9(5)
C15 Si2 C3 C4 -60.1(6)
C9 Si4 C1 U1 -168.2(3)
C9 Si4 C1 C2 -63.3(5)
C9 Si4 C1 C4 87.1(5)
C13 Si3 C2 U1 -40.1(4)
C13 Si3 C2 C3 63.2(5)
C13 Si3 C2 C1 -146.8(5)
C14 Si2 C3 U1 77.2(4)
C14 Si2 C3 C2 -26.7(6)
C14 Si2 C3 C4 -178.7(5)
C6 Si1 C4 U1 79.2(4)
C6 Si1 C4 C3 -23.9(6)
C6 Si1 C4 C1 -174.7(5)
C26 O4 C27 C28 -78.5(6)
C32 O1 C25 C26 -81.6(7)
C22A O8 C23A C24A 75.6(14)
C20A O5 C21A C22A 69.1(15)
C21A O5 C20A C19A -161.3(10)
C19A O6 C18A C17A -159.2(9)
C23A O8 C22A C21A -161.1(9)
C18A O6 C19A C20A 81.8(15)
C17A O7 C24A C23A -158.6(10)
C24A O7 C17A Na1 127.1(9)
C24A O7 C17A C18A 71.5(17)
C22B O8 C23B C24B 162.9(7)
C20B O5 C21B C22B 161.2(7)
C21B O5 C20B C19B -78.0(9)
C19B O6 C18B Na1 -134.6(6)
C19B O6 C18B C17B -77.2(10)
C23B O8 C22B C21B -74.4(9)
C18B O6 C19B C20B 168.8(7)
C17B O7 C24B C23B -81.0(10)
C24B O7 C17B C18B 159.5(7)
